data_7103226
loop_
_publ_author_name
'Yurkerwich, Kevin'
'Buccella, Daniela'
'Melnick, Jonathan G'
'Parkin, Gerard'

_publ_section_title
;
 Monovalent indium in a sulfur-rich coordination environment:
 synthesis, structure and reactivity of
 tris(2-mercapto-1-tert-butylimidazolyl)hydroborato indium, [TmBut]In.
;
_journal_issue 28
_journal_name_full 'Chemical communications (Cambridge, England)'
_journal_page_first 3305
_journal_page_last 3307
_journal_paper_doi 10.1039/b803037e
_journal_year 2008
_chemical_formula_sum 'C48 H77 B2 Cl In N15 S6'
_chemical_formula_weight 1228.50
_chemical_name_systematic
;

?

;
_space_group_IT_number 14
_symmetry_cell_setting monoclinic
_symmetry_space_group_name_Hall '-P 2ybc'
_symmetry_space_group_name_H-M 'P 1 21/c 1'
_atom_sites_solution_hydrogens geom
_atom_sites_solution_primary direct
_atom_sites_solution_secondary difmap
_audit_creation_method SHELXL-97
_cell_angle_alpha 90.00
_cell_angle_beta 102.2800(10)
_cell_angle_gamma 90.00
_cell_formula_units_Z 4
_cell_length_a 15.5243(10)
_cell_length_b 15.9024(10)
_cell_length_c 25.6301(16)
_cell_measurement_reflns_used 9223
_cell_measurement_temperature 125(2)
_cell_measurement_theta_max 32.39
_cell_measurement_theta_min 2.27
_cell_volume 6182.6(7)
_computing_cell_refinement 'Bruker SMART'
_computing_data_collection 'Bruker SMART'
_computing_data_reduction 'Bruker SAINT'
_computing_molecular_graphics 'Bruker SHELXTL'
_computing_publication_material 'Bruker SHELXTL'
_computing_structure_refinement 'SHELXL-97 (Sheldrick, 1997)'
_computing_structure_solution 'SHELXS-97 (Sheldrick, 1990)'
_diffrn_ambient_temperature 125(2)
_diffrn_measured_fraction_theta_full 0.948
_diffrn_measured_fraction_theta_max 0.948
_diffrn_measurement_device_type 'CCD area detector'
_diffrn_measurement_method 'phi and omega scans'
_diffrn_radiation_monochromator graphite
_diffrn_radiation_source 'fine-focus sealed tube'
_diffrn_radiation_type MoK\a
_diffrn_radiation_wavelength 0.71073
_diffrn_reflns_av_R_equivalents 0.0380
_diffrn_reflns_av_sigmaI/netI 0.0333
_diffrn_reflns_limit_h_max 23
_diffrn_reflns_limit_h_min -23
_diffrn_reflns_limit_k_max 23
_diffrn_reflns_limit_k_min -23
_diffrn_reflns_limit_l_max 37
_diffrn_reflns_limit_l_min -37
_diffrn_reflns_number 102183
_diffrn_reflns_theta_full 32.47
_diffrn_reflns_theta_max 32.47
_diffrn_reflns_theta_min 1.52
_exptl_absorpt_coefficient_mu 0.673
_exptl_absorpt_correction_T_max 0.8771
_exptl_absorpt_correction_T_min 0.7745
_exptl_absorpt_correction_type empirical
_exptl_absorpt_process_details sadabs
_exptl_crystal_colour colorless
_exptl_crystal_density_diffrn 1.320
_exptl_crystal_density_method 'not measured'
_exptl_crystal_description block
_exptl_crystal_F_000 2568
_exptl_crystal_size_max 0.40
_exptl_crystal_size_mid 0.30
_exptl_crystal_size_min 0.20
_refine_diff_density_max 0.660
_refine_diff_density_min -1.134
_refine_diff_density_rms 0.086
_refine_ls_extinction_method none
_refine_ls_goodness_of_fit_ref 1.056
_refine_ls_hydrogen_treatment mixed
_refine_ls_matrix_type full
_refine_ls_number_parameters 670
_refine_ls_number_reflns 21156
_refine_ls_number_restraints 2
_refine_ls_restrained_S_all 1.056
_refine_ls_R_factor_all 0.0785
_refine_ls_R_factor_gt 0.0365
_refine_ls_shift/su_max 0.002
_refine_ls_shift/su_mean 0.000
_refine_ls_structure_factor_coef Fsqd
_refine_ls_weighting_details 'calc w=1/[\s^2^(Fo^2^)+(0.1000P)^2^+0.0000P] where P=(Fo^2^+2Fc^2^)/3'
_refine_ls_weighting_scheme calc
_refine_ls_wR_factor_gt 0.1250
_refine_ls_wR_factor_ref 0.1698
_reflns_number_gt 12750
_reflns_number_total 21156
_reflns_threshold_expression >2sigma(I)
_cod_data_source_file b803037e.txt
_cod_data_source_block ky95s40
_cod_depositor_comments
;
The following automatic conversions were performed:
'_symmetry_cell_setting' value 'Monoclinic' changed to 'monoclinic'
according to '/home/saulius/struct/CIF-dictionaries/cif_core.dic'
dictionary named 'cif_core.dic' version 2.4.1 from 2010-06-29.

Automatic conversion script
Id: cif_fix_enum 1527 2010-12-29 10:47:43Z saulius 
;
_cod_original_sg_symbol_H-M P2(1)/c
_cod_database_code 7103226

loop_
_symmetry_equiv_pos_as_xyz
'x, y, z'
'-x, y+1/2, -z+1/2'
'-x, -y, -z'
'x, -y-1/2, z-1/2'

loop_
_atom_site_label
_atom_site_type_symbol
_atom_site_fract_x
_atom_site_fract_y
_atom_site_fract_z
_atom_site_U_iso_or_equiv
_atom_site_adp_type
_atom_site_occupancy
_atom_site_symmetry_multiplicity
_atom_site_calc_flag
_atom_site_refinement_flags
_atom_site_disorder_assembly
_atom_site_disorder_group
In1 In 0.5000 0.5000 0.5000 0.01328(6) Uani 1 2 d S . .
In2 In 0.0000 0.5000 0.0000 0.01348(6) Uani 1 2 d S . .
Cl Cl 0.24752(3) 0.32824(4) 0.751753(19) 0.02106(12) Uani 1 1 d . . .
B1 B 0.39191(16) 0.60056(16) 0.61772(10) 0.0187(5) Uani 1 1 d D . .
H1 H 0.3655(16) 0.6332(14) 0.6497(8) 0.022 Uiso 1 1 d D . .
B2 B 0.10230(16) 0.58894(16) -0.12317(10) 0.0182(5) Uani 1 1 d D . .
H2 H 0.1220(16) 0.6151(15) -0.1583(8) 0.022 Uiso 1 1 d D . .
S1 S 0.33681(3) 0.46602(3) 0.51070(2) 0.01541(11) Uani 1 1 d . . .
S2 S 0.47499(3) 0.65964(3) 0.50991(2) 0.01459(10) Uani 1 1 d . . .
S3 S 0.56858(3) 0.48099(3) 0.60155(2) 0.01590(11) Uani 1 1 d . . .
S4 S -0.07550(3) 0.47756(4) -0.10013(2) 0.01647(11) Uani 1 1 d . . .
S5 S 0.02937(3) 0.65767(3) -0.01339(2) 0.01517(11) Uani 1 1 d . . .
S6 S 0.16147(3) 0.46191(3) -0.01267(2) 0.01566(11) Uani 1 1 d . . .
C11 C 0.29036(13) 0.56028(13) 0.52331(9) 0.0164(4) Uani 1 1 d . . .
N11 N 0.31712(12) 0.60877(12) 0.56706(8) 0.0184(4) Uani 1 1 d . . .
N12 N 0.21696(12) 0.59814(12) 0.49239(8) 0.0201(4) Uani 1 1 d . . .
C12 C 0.26073(15) 0.67711(14) 0.56355(10) 0.0248(5) Uani 1 1 d . . .
H12A H 0.2648 0.7209 0.5891 0.030 Uiso 1 1 calc R . .
C13 C 0.19964(16) 0.67116(15) 0.51818(11) 0.0276(5) Uani 1 1 d . . .
H13A H 0.1530 0.7097 0.5059 0.033 Uiso 1 1 calc R . .
C14 C 0.15996(14) 0.56681(15) 0.44141(10) 0.0221(5) Uani 1 1 d . . .
C15 C 0.08772(16) 0.63168(17) 0.42144(11) 0.0333(6) Uani 1 1 d . . .
H15A H 0.1147 0.6849 0.4142 0.050 Uiso 1 1 calc R . .
H15B H 0.0530 0.6405 0.4487 0.050 Uiso 1 1 calc R . .
H15C H 0.0491 0.6111 0.3886 0.050 Uiso 1 1 calc R . .
C16 C 0.11725(17) 0.48399(17) 0.45254(12) 0.0300(6) Uani 1 1 d . . .
H16A H 0.1632 0.4422 0.4653 0.045 Uiso 1 1 calc R . .
H16B H 0.0786 0.4637 0.4196 0.045 Uiso 1 1 calc R . .
H16C H 0.0825 0.4930 0.4798 0.045 Uiso 1 1 calc R . .
C17 C 0.21466(16) 0.55674(18) 0.39904(10) 0.0304(6) Uani 1 1 d . . .
H17A H 0.2613 0.5153 0.4111 0.046 Uiso 1 1 calc R . .
H17B H 0.2412 0.6109 0.3932 0.046 Uiso 1 1 calc R . .
H17C H 0.1767 0.5376 0.3656 0.046 Uiso 1 1 calc R . .
C21 C 0.51601(13) 0.67809(12) 0.57700(8) 0.0140(4) Uani 1 1 d . . .
N21 N 0.47579(12) 0.65271(11) 0.61604(7) 0.0164(3) Uani 1 1 d . . .
N22 N 0.58995(12) 0.72186(11) 0.60017(7) 0.0160(3) Uani 1 1 d . . .
C22 C 0.52596(15) 0.67903(15) 0.66420(9) 0.0209(4) Uani 1 1 d . . .
H22A H 0.5131 0.6689 0.6983 0.025 Uiso 1 1 calc R . .
C23 C 0.59628(16) 0.72149(15) 0.65504(9) 0.0217(5) Uani 1 1 d . . .
H23A H 0.6417 0.7465 0.6812 0.026 Uiso 1 1 calc R . .
C24 C 0.66224(14) 0.76388(13) 0.57854(8) 0.0170(4) Uani 1 1 d . . .
C25 C 0.74712(15) 0.71537(16) 0.60047(10) 0.0264(5) Uani 1 1 d . . .
H25A H 0.7411 0.6576 0.5869 0.040 Uiso 1 1 calc R . .
H25B H 0.7582 0.7145 0.6396 0.040 Uiso 1 1 calc R . .
H25C H 0.7965 0.7429 0.5890 0.040 Uiso 1 1 calc R . .
C26 C 0.67026(15) 0.85476(14) 0.59917(9) 0.0212(4) Uani 1 1 d . . .
H26A H 0.6155 0.8851 0.5847 0.032 Uiso 1 1 calc R . .
H26B H 0.7195 0.8826 0.5878 0.032 Uiso 1 1 calc R . .
H26C H 0.6809 0.8546 0.6383 0.032 Uiso 1 1 calc R . .
C27 C 0.64555(15) 0.76617(14) 0.51781(9) 0.0198(4) Uani 1 1 d . . .
H27A H 0.6403 0.7086 0.5039 0.030 Uiso 1 1 calc R . .
H27B H 0.6948 0.7945 0.5067 0.030 Uiso 1 1 calc R . .
H27C H 0.5908 0.7969 0.5037 0.030 Uiso 1 1 calc R . .
N31 N 0.41404(13) 0.50851(11) 0.63485(8) 0.0175(4) Uani 1 1 d . . .
C31 C 0.48296(14) 0.45782(14) 0.63252(8) 0.0175(4) Uani 1 1 d . . .
C32 C 0.36032(15) 0.46724(16) 0.66325(9) 0.0237(5) Uani 1 1 d . . .
H32A H 0.3068 0.4884 0.6704 0.028 Uiso 1 1 calc R . .
N32 N 0.47400(13) 0.38594(12) 0.66006(8) 0.0214(4) Uani 1 1 d . . .
C33 C 0.39652(16) 0.39210(16) 0.67895(10) 0.0262(5) Uani 1 1 d . . .
H33A H 0.3735 0.3509 0.6991 0.031 Uiso 1 1 calc R . .
C34 C 0.53851(17) 0.31468(15) 0.67385(10) 0.0251(5) Uani 1 1 d . . .
C35 C 0.62573(19) 0.34869(18) 0.70575(11) 0.0381(7) Uani 1 1 d . . .
H35A H 0.6502 0.3889 0.6839 0.057 Uiso 1 1 calc R . .
H35B H 0.6672 0.3021 0.7160 0.057 Uiso 1 1 calc R . .
H35C H 0.6158 0.3769 0.7380 0.057 Uiso 1 1 calc R . .
C36 C 0.55054(19) 0.27032(16) 0.62300(10) 0.0312(6) Uani 1 1 d . . .
H36A H 0.5756 0.3098 0.6009 0.047 Uiso 1 1 calc R . .
H36B H 0.4932 0.2503 0.6030 0.047 Uiso 1 1 calc R . .
H36C H 0.5905 0.2224 0.6325 0.047 Uiso 1 1 calc R . .
C37 C 0.5010(2) 0.25188(18) 0.70813(13) 0.0464(8) Uani 1 1 d . . .
H37A H 0.4932 0.2795 0.7410 0.070 Uiso 1 1 calc R . .
H37B H 0.5418 0.2045 0.7172 0.070 Uiso 1 1 calc R . .
H37C H 0.4439 0.2313 0.6883 0.070 Uiso 1 1 calc R . .
C41 C 0.00518(14) 0.44924(14) -0.13377(8) 0.0171(4) Uani 1 1 d . . .
N41 N 0.07643(13) 0.49585(11) -0.13735(8) 0.0178(4) Uani 1 1 d . . .
N42 N 0.00842(13) 0.37596(12) -0.16117(8) 0.0207(4) Uani 1 1 d . . .
C42 C 0.12652(15) 0.44998(15) -0.16588(9) 0.0230(5) Uani 1 1 d . . .
H42A H 0.1810 0.4673 -0.1736 0.028 Uiso 1 1 calc R . .
C43 C 0.08522(15) 0.37649(15) -0.18095(9) 0.0239(5) Uani 1 1 d . . .
H43A H 0.1049 0.3333 -0.2012 0.029 Uiso 1 1 calc R . .
C44 C -0.06085(17) 0.30861(15) -0.17383(10) 0.0265(5) Uani 1 1 d . . .
C45 C -0.0330(2) 0.24571(18) -0.21220(12) 0.0431(8) Uani 1 1 d . . .
H45A H 0.0232 0.2198 -0.1950 0.065 Uiso 1 1 calc R . .
H45B H -0.0260 0.2750 -0.2447 0.065 Uiso 1 1 calc R . .
H45C H -0.0781 0.2020 -0.2214 0.065 Uiso 1 1 calc R . .
C46 C -0.14858(18) 0.34789(19) -0.20182(11) 0.0360(6) Uani 1 1 d . . .
H46A H -0.1675 0.3888 -0.1779 0.054 Uiso 1 1 calc R . .
H46B H -0.1933 0.3037 -0.2109 0.054 Uiso 1 1 calc R . .
H46C H -0.1411 0.3763 -0.2345 0.054 Uiso 1 1 calc R . .
C47 C -0.0681(2) 0.26358(17) -0.12247(11) 0.0365(6) Uani 1 1 d . . .
H47A H -0.0108 0.2394 -0.1058 0.055 Uiso 1 1 calc R . .
H47B H -0.1121 0.2186 -0.1307 0.055 Uiso 1 1 calc R . .
H47C H -0.0861 0.3038 -0.0978 0.055 Uiso 1 1 calc R . .
N51 N 0.02089(12) 0.64395(11) -0.12048(7) 0.0166(3) Uani 1 1 d . . .
C51 C -0.01472(13) 0.67414(12) -0.08030(8) 0.0148(4) Uani 1 1 d . . .
N52 N -0.08767(12) 0.71962(12) -0.10249(7) 0.0174(4) Uani 1 1 d . . .
C52 C -0.03156(16) 0.66958(15) -0.16828(9) 0.0218(5) Uani 1 1 d . . .
H52A H -0.0220 0.6566 -0.2028 0.026 Uiso 1 1 calc R . .
C53 C -0.09859(15) 0.71610(15) -0.15788(9) 0.0216(4) Uani 1 1 d . . .
H53A H -0.1445 0.7416 -0.1834 0.026 Uiso 1 1 calc R . .
C54 C -0.15688(14) 0.76522(14) -0.07978(9) 0.0183(4) Uani 1 1 d . . .
C55 C -0.16313(16) 0.85529(14) -0.10170(10) 0.0232(5) Uani 1 1 d . . .
H55A H -0.1070 0.8844 -0.0887 0.035 Uiso 1 1 calc R . .
H55B H -0.2104 0.8854 -0.0896 0.035 Uiso 1 1 calc R . .
H55C H -0.1760 0.8537 -0.1408 0.035 Uiso 1 1 calc R . .
C56 C -0.13608(15) 0.77020(14) -0.01886(9) 0.0214(4) Uani 1 1 d . . .
H56A H -0.1319 0.7132 -0.0039 0.032 Uiso 1 1 calc R . .
H56B H -0.1831 0.8010 -0.0070 0.032 Uiso 1 1 calc R . .
H56C H -0.0799 0.7995 -0.0066 0.032 Uiso 1 1 calc R . .
C57 C -0.24377(15) 0.71879(16) -0.09928(10) 0.0265(5) Uani 1 1 d . . .
H57A H -0.2388 0.6615 -0.0848 0.040 Uiso 1 1 calc R . .
H57B H -0.2571 0.7164 -0.1384 0.040 Uiso 1 1 calc R . .
H57C H -0.2912 0.7486 -0.0871 0.040 Uiso 1 1 calc R . .
N61 N 0.18117(12) 0.59804(12) -0.07515(8) 0.0188(4) Uani 1 1 d . . .
C61 C 0.20921(13) 0.55286(13) -0.02983(8) 0.0160(4) Uani 1 1 d . . .
C62 C 0.23995(15) 0.66282(15) -0.07588(10) 0.0240(5) Uani 1 1 d . . .
H62A H 0.2359 0.7038 -0.1033 0.029 Uiso 1 1 calc R . .
N62 N 0.28543(12) 0.58986(12) -0.00216(8) 0.0194(4) Uani 1 1 d . . .
C63 C 0.30384(15) 0.65854(15) -0.03153(10) 0.0248(5) Uani 1 1 d . . .
H63A H 0.3526 0.6956 -0.0220 0.030 Uiso 1 1 calc R . .
C64 C 0.34411(14) 0.56201(14) 0.04955(9) 0.0202(4) Uani 1 1 d . . .
C65 C 0.29154(16) 0.56000(18) 0.09342(10) 0.0285(5) Uani 1 1 d . . .
H65A H 0.2682 0.6162 0.0977 0.043 Uiso 1 1 calc R . .
H65B H 0.3300 0.5423 0.1271 0.043 Uiso 1 1 calc R . .
H65C H 0.2426 0.5201 0.0837 0.043 Uiso 1 1 calc R . .
C66 C 0.38285(17) 0.47648(17) 0.04120(11) 0.0297(5) Uani 1 1 d . . .
H66A H 0.4164 0.4805 0.0130 0.045 Uiso 1 1 calc R . .
H66B H 0.3351 0.4356 0.0308 0.045 Uiso 1 1 calc R . .
H66C H 0.4220 0.4582 0.0745 0.045 Uiso 1 1 calc R . .
C67 C 0.41925(16) 0.62547(17) 0.06528(11) 0.0298(6) Uani 1 1 d . . .
H67A H 0.4539 0.6273 0.0375 0.045 Uiso 1 1 calc R . .
H67B H 0.4573 0.6084 0.0992 0.045 Uiso 1 1 calc R . .
H67C H 0.3947 0.6813 0.0692 0.045 Uiso 1 1 calc R . .
C71 C -0.6780(3) 0.5808(3) -0.21699(15) 0.0577(10) Uani 1 1 d . . .
N71 N -0.7281(3) 0.6324(3) -0.23699(17) 0.0809(12) Uani 1 1 d . . .
C72 C -0.6150(3) 0.5145(2) -0.19392(16) 0.0618(11) Uani 1 1 d . . .
H72A H -0.6392 0.4594 -0.2064 0.093 Uiso 1 1 calc R . .
H72B H -0.6048 0.5167 -0.1549 0.093 Uiso 1 1 calc R . .
H72C H -0.5591 0.5233 -0.2051 0.093 Uiso 1 1 calc R . .
C81 C -0.3391(2) 0.56376(19) -0.23209(14) 0.0491(8) Uani 1 1 d . . .
N81 N -0.4024(2) 0.5512(2) -0.21634(13) 0.0672(9) Uani 1 1 d . . .
C82 C -0.2603(2) 0.5795(3) -0.25269(14) 0.0624(12) Uani 1 1 d . . .
H82A H -0.2504 0.6403 -0.2540 0.094 Uiso 1 1 calc R . .
H82B H -0.2680 0.5560 -0.2887 0.094 Uiso 1 1 calc R . .
H82C H -0.2095 0.5530 -0.2293 0.094 Uiso 1 1 calc R . .
C91 C 0.0147(2) 0.51312(19) -0.28940(13) 0.0452(8) Uani 1 1 d . . .
N91 N -0.0546(2) 0.5189(2) -0.27975(14) 0.0669(9) Uani 1 1 d . . .
C92 C 0.1014(3) 0.5069(2) -0.30180(16) 0.0470(9) Uani 1 1 d . . .
H92A H 0.0959 0.5107 -0.3405 0.071 Uiso 1 1 calc R . .
H92B H 0.1282 0.4529 -0.2889 0.071 Uiso 1 1 calc R . .
H92C H 0.1386 0.5529 -0.2843 0.071 Uiso 1 1 calc R . .

loop_
_atom_site_aniso_label
_atom_site_aniso_U_11
_atom_site_aniso_U_22
_atom_site_aniso_U_33
_atom_site_aniso_U_23
_atom_site_aniso_U_13
_atom_site_aniso_U_12
In1 0.01386(11) 0.01237(11) 0.01432(11) -0.00010(7) 0.00457(8) 0.00132(7)
In2 0.01375(11) 0.01268(11) 0.01475(11) -0.00016(7) 0.00471(8) -0.00163(7)
Cl 0.0169(2) 0.0287(3) 0.0174(2) 0.0003(2) 0.00318(19) 0.0003(2)
B1 0.0181(11) 0.0198(12) 0.0207(12) -0.0052(9) 0.0102(10) -0.0025(9)
B2 0.0174(11) 0.0194(11) 0.0192(11) 0.0035(9) 0.0072(9) -0.0007(9)
S1 0.0130(2) 0.0132(2) 0.0207(3) -0.00118(19) 0.00501(19) 0.00152(18)
S2 0.0170(2) 0.0124(2) 0.0140(2) -0.00030(17) 0.00242(19) 0.00120(18)
S3 0.0144(2) 0.0182(2) 0.0156(2) 0.00247(19) 0.00448(19) -0.00016(19)
S4 0.0146(2) 0.0194(2) 0.0162(2) -0.00289(19) 0.00501(19) -0.00059(19)
S5 0.0172(2) 0.0129(2) 0.0149(2) 0.00029(18) 0.00230(19) -0.00183(18)
S6 0.0133(2) 0.0136(2) 0.0209(3) 0.00107(19) 0.00540(19) -0.00146(18)
C11 0.0127(9) 0.0151(9) 0.0219(10) -0.0008(8) 0.0051(8) 0.0025(7)
N11 0.0140(8) 0.0170(9) 0.0259(10) -0.0044(7) 0.0079(7) 0.0001(7)
N12 0.0143(8) 0.0165(9) 0.0287(10) -0.0025(7) 0.0027(7) 0.0025(7)
C12 0.0205(11) 0.0185(11) 0.0367(14) -0.0072(10) 0.0092(10) 0.0036(9)
C13 0.0201(11) 0.0204(11) 0.0416(15) -0.0050(10) 0.0047(10) 0.0062(9)
C14 0.0145(10) 0.0210(11) 0.0289(12) -0.0017(9) 0.0006(9) 0.0033(8)
C15 0.0214(12) 0.0307(14) 0.0433(16) 0.0030(12) -0.0031(11) 0.0082(10)
C16 0.0213(12) 0.0276(12) 0.0391(15) -0.0010(11) 0.0017(11) -0.0057(10)
C17 0.0211(12) 0.0422(15) 0.0267(13) 0.0022(11) 0.0024(10) 0.0036(11)
C21 0.0154(9) 0.0114(9) 0.0154(9) -0.0017(7) 0.0038(7) 0.0008(7)
N21 0.0174(8) 0.0159(8) 0.0170(8) -0.0028(7) 0.0064(7) -0.0007(7)
N22 0.0170(8) 0.0160(8) 0.0160(8) -0.0021(7) 0.0054(7) -0.0040(7)
C22 0.0242(11) 0.0246(11) 0.0147(10) -0.0040(8) 0.0064(8) -0.0068(9)
C23 0.0245(11) 0.0240(11) 0.0163(10) -0.0041(8) 0.0036(9) -0.0077(9)
C24 0.0161(10) 0.0164(10) 0.0189(10) 0.0000(8) 0.0044(8) -0.0016(8)
C25 0.0198(11) 0.0298(13) 0.0304(13) 0.0032(10) 0.0072(10) 0.0046(10)
C26 0.0210(11) 0.0173(10) 0.0254(11) -0.0031(8) 0.0055(9) -0.0031(8)
C27 0.0231(11) 0.0197(10) 0.0181(10) -0.0004(8) 0.0081(8) -0.0036(8)
N31 0.0165(9) 0.0214(9) 0.0161(9) -0.0003(7) 0.0072(7) -0.0043(7)
C31 0.0197(10) 0.0195(10) 0.0141(9) -0.0002(8) 0.0051(8) -0.0030(8)
C32 0.0190(11) 0.0323(13) 0.0226(11) 0.0006(10) 0.0110(9) -0.0069(9)
N32 0.0262(10) 0.0214(9) 0.0189(9) 0.0043(7) 0.0098(8) -0.0039(8)
C33 0.0270(12) 0.0291(13) 0.0259(12) 0.0033(10) 0.0136(10) -0.0071(10)
C34 0.0339(13) 0.0217(11) 0.0212(11) 0.0072(9) 0.0091(10) 0.0039(10)
C35 0.0428(17) 0.0338(15) 0.0303(14) 0.0032(11) -0.0091(12) 0.0066(13)
C36 0.0443(16) 0.0251(13) 0.0241(12) 0.0019(10) 0.0070(11) 0.0066(11)
C37 0.065(2) 0.0303(15) 0.0525(19) 0.0197(14) 0.0329(17) 0.0070(14)
C41 0.0176(10) 0.0205(10) 0.0136(9) -0.0005(8) 0.0040(8) 0.0022(8)
N41 0.0142(9) 0.0244(10) 0.0166(9) 0.0005(7) 0.0071(7) 0.0031(7)
N42 0.0240(10) 0.0199(9) 0.0196(9) -0.0042(7) 0.0073(8) 0.0014(8)
C42 0.0204(11) 0.0293(12) 0.0219(11) 0.0023(9) 0.0104(9) 0.0065(9)
C43 0.0251(12) 0.0255(12) 0.0233(11) -0.0017(9) 0.0100(9) 0.0084(9)
C44 0.0362(14) 0.0209(11) 0.0247(12) -0.0064(9) 0.0115(10) -0.0043(10)
C45 0.061(2) 0.0284(14) 0.0449(17) -0.0183(13) 0.0227(15) -0.0089(14)
C46 0.0323(14) 0.0390(15) 0.0335(14) -0.0114(12) 0.0001(11) -0.0101(12)
C47 0.0521(18) 0.0274(14) 0.0322(14) -0.0007(11) 0.0139(13) -0.0077(12)
N51 0.0159(8) 0.0172(8) 0.0176(8) 0.0030(7) 0.0055(7) 0.0005(7)
C51 0.0156(9) 0.0124(9) 0.0167(9) 0.0008(7) 0.0042(8) -0.0027(7)
N52 0.0179(9) 0.0186(9) 0.0159(8) 0.0027(7) 0.0039(7) 0.0022(7)
C52 0.0249(11) 0.0261(12) 0.0151(10) 0.0045(8) 0.0057(9) 0.0059(9)
C53 0.0223(11) 0.0242(11) 0.0181(10) 0.0042(9) 0.0036(9) 0.0048(9)
C54 0.0170(10) 0.0175(10) 0.0214(10) 0.0005(8) 0.0059(8) 0.0024(8)
C55 0.0229(11) 0.0190(11) 0.0282(12) 0.0041(9) 0.0067(9) 0.0034(9)
C56 0.0237(11) 0.0202(11) 0.0218(11) -0.0014(8) 0.0083(9) 0.0044(9)
C57 0.0209(11) 0.0310(13) 0.0289(13) -0.0025(10) 0.0079(10) -0.0045(10)
N61 0.0161(8) 0.0178(9) 0.0237(9) 0.0043(7) 0.0071(7) -0.0008(7)
C61 0.0124(9) 0.0158(9) 0.0208(10) 0.0013(8) 0.0055(8) -0.0022(7)
C62 0.0206(11) 0.0203(11) 0.0320(13) 0.0072(9) 0.0078(9) -0.0057(9)
N62 0.0148(8) 0.0171(9) 0.0261(10) 0.0020(7) 0.0041(7) -0.0043(7)
C63 0.0186(11) 0.0228(11) 0.0333(13) 0.0055(10) 0.0063(10) -0.0067(9)
C64 0.0138(10) 0.0202(10) 0.0251(11) 0.0013(9) 0.0009(8) -0.0023(8)
C65 0.0227(12) 0.0397(14) 0.0229(12) -0.0001(10) 0.0046(10) -0.0039(10)
C66 0.0213(12) 0.0249(12) 0.0410(15) -0.0004(11) 0.0024(11) 0.0053(10)
C67 0.0191(11) 0.0304(13) 0.0364(14) -0.0013(11) -0.0017(10) -0.0079(10)
C71 0.064(2) 0.057(2) 0.059(2) -0.0184(19) 0.029(2) -0.0348(19)
N71 0.069(2) 0.063(3) 0.115(3) -0.013(2) 0.030(2) -0.015(2)
C72 0.079(3) 0.055(2) 0.049(2) 0.0047(18) 0.008(2) -0.029(2)
C81 0.057(2) 0.0353(16) 0.050(2) -0.0008(14) -0.0002(17) 0.0095(15)
N81 0.078(2) 0.061(2) 0.067(2) 0.0179(17) 0.0247(19) 0.0174(19)
C82 0.051(2) 0.044(2) 0.094(4) 0.0015(17) 0.018(2) -0.0008(15)
C91 0.050(2) 0.0400(17) 0.0406(18) -0.0053(13) -0.0021(15) 0.0086(15)
N91 0.0484(19) 0.083(2) 0.065(2) -0.0082(18) 0.0013(16) 0.0014(18)
C92 0.050(2) 0.0419(18) 0.049(2) -0.0002(14) 0.0110(17) 0.0132(15)

loop_
_atom_type_symbol
_atom_type_description
_atom_type_scat_dispersion_real
_atom_type_scat_dispersion_imag
_atom_type_scat_source
C C 0.0033 0.0016 'International Tables Vol C Tables 4.2.6.8 and 6.1.1.4'
H H 0.0000 0.0000 'International Tables Vol C Tables 4.2.6.8 and 6.1.1.4'
B B 0.0013 0.0007 'International Tables Vol C Tables 4.2.6.8 and 6.1.1.4'
N N 0.0061 0.0033 'International Tables Vol C Tables 4.2.6.8 and 6.1.1.4'
S S 0.1246 0.1234 'International Tables Vol C Tables 4.2.6.8 and 6.1.1.4'
Cl Cl 0.1484 0.1585 'International Tables Vol C Tables 4.2.6.8 and 6.1.1.4'
In In -0.7276 1.3100 'International Tables Vol C Tables 4.2.6.8 and 6.1.1.4'

loop_
_geom_angle_atom_site_label_1
_geom_angle_atom_site_label_2
_geom_angle_atom_site_label_3
_geom_angle
_geom_angle_site_symmetry_1
_geom_angle_site_symmetry_3
_geom_angle_publ_flag
S2 In1 S2 180.0 . 3_666 ?
S2 In1 S3 93.074(16) . . ?
S2 In1 S3 86.926(16) 3_666 . ?
S2 In1 S3 86.926(16) . 3_666 ?
S2 In1 S3 93.074(16) 3_666 3_666 ?
S3 In1 S3 180.0 . 3_666 ?
S2 In1 S1 88.679(16) . 3_666 ?
S2 In1 S1 91.321(16) 3_666 3_666 ?
S3 In1 S1 86.041(16) . 3_666 ?
S3 In1 S1 93.959(16) 3_666 3_666 ?
S2 In1 S1 91.321(16) . . ?
S2 In1 S1 88.679(16) 3_666 . ?
S3 In1 S1 93.959(16) . . ?
S3 In1 S1 86.041(16) 3_666 . ?
S1 In1 S1 180.0 3_666 . ?
S5 In2 S5 180.00(2) . 3_565 ?
S5 In2 S4 86.727(17) . 3_565 ?
S5 In2 S4 93.273(17) 3_565 3_565 ?
S5 In2 S4 93.273(17) . . ?
S5 In2 S4 86.727(17) 3_565 . ?
S4 In2 S4 180.00(2) 3_565 . ?
S5 In2 S6 89.583(16) . 3_565 ?
S5 In2 S6 90.417(16) 3_565 3_565 ?
S4 In2 S6 94.962(16) 3_565 3_565 ?
S4 In2 S6 85.038(16) . 3_565 ?
S5 In2 S6 90.417(16) . . ?
S5 In2 S6 89.583(16) 3_565 . ?
S4 In2 S6 85.038(16) 3_565 . ?
S4 In2 S6 94.962(16) . . ?
S6 In2 S6 180.00(3) 3_565 . ?
H1 B1 N31 108.9(13) . . ?
H1 B1 N21 102.3(13) . . ?
N31 B1 N21 112.14(18) . . ?
H1 B1 N11 104.4(13) . . ?
N31 B1 N11 113.50(18) . . ?
N21 B1 N11 114.49(19) . . ?
H2 B2 N61 107.9(13) . . ?
H2 B2 N51 101.3(14) . . ?
N61 B2 N51 115.24(19) . . ?
H2 B2 N41 105.8(13) . . ?
N61 B2 N41 113.33(19) . . ?
N51 B2 N41 112.00(18) . . ?
C11 S1 In1 106.75(7) . . ?
C21 S2 In1 103.47(7) . . ?
C31 S3 In1 107.00(8) . . ?
C41 S4 In2 107.78(7) . . ?
C51 S5 In2 103.61(7) . . ?
C61 S6 In2 107.87(7) . . ?
N11 C11 N12 107.35(18) . . ?
N11 C11 S1 125.78(16) . . ?
N12 C11 S1 126.80(17) . . ?
C11 N11 C12 108.36(19) . . ?
C11 N11 B1 133.57(18) . . ?
C12 N11 B1 118.02(19) . . ?
C11 N12 C13 108.11(19) . . ?
C11 N12 C14 128.16(18) . . ?
C13 N12 C14 123.65(19) . . ?
C13 C12 N11 108.8(2) . . ?
C12 C13 N12 107.4(2) . . ?
N12 C14 C17 109.96(18) . . ?
N12 C14 C16 108.8(2) . . ?
C17 C14 C16 111.9(2) . . ?
N12 C14 C15 108.81(19) . . ?
C17 C14 C15 108.2(2) . . ?
C16 C14 C15 109.1(2) . . ?
N21 C21 N22 108.00(17) . . ?
N21 C21 S2 123.83(16) . . ?
N22 C21 S2 128.13(15) . . ?
C21 N21 C22 108.12(18) . . ?
C21 N21 B1 134.74(18) . . ?
C22 N21 B1 117.10(18) . . ?
C21 N22 C23 108.06(17) . . ?
C21 N22 C24 133.47(17) . . ?
C23 N22 C24 118.41(17) . . ?
C23 C22 N21 108.75(19) . . ?
C22 C23 N22 107.06(19) . . ?
N22 C24 C27 114.07(17) . . ?
N22 C24 C25 106.98(17) . . ?
C27 C24 C25 109.52(18) . . ?
N22 C24 C26 107.60(17) . . ?
C27 C24 C26 108.26(18) . . ?
C25 C24 C26 110.39(19) . . ?
C31 N31 C32 108.18(19) . . ?
C31 N31 B1 133.05(18) . . ?
C32 N31 B1 118.44(19) . . ?
N31 C31 N32 107.92(18) . . ?
N31 C31 S3 125.97(16) . . ?
N32 C31 S3 126.09(17) . . ?
C33 C32 N31 108.6(2) . . ?
C31 N32 C33 108.14(19) . . ?
C31 N32 C34 128.03(19) . . ?
C33 N32 C34 123.54(19) . . ?
C32 C33 N32 107.2(2) . . ?
N32 C34 C35 109.3(2) . . ?
N32 C34 C37 108.2(2) . . ?
C35 C34 C37 109.1(2) . . ?
N32 C34 C36 110.1(2) . . ?
C35 C34 C36 111.4(2) . . ?
C37 C34 C36 108.7(2) . . ?
N41 C41 N42 108.22(18) . . ?
N41 C41 S4 125.65(17) . . ?
N42 C41 S4 126.12(17) . . ?
C41 N41 C42 107.88(19) . . ?
C41 N41 B2 132.88(18) . . ?
C42 N41 B2 118.61(19) . . ?
C41 N42 C43 108.06(19) . . ?
C41 N42 C44 127.97(19) . . ?
C43 N42 C44 123.70(19) . . ?
C43 C42 N41 108.8(2) . . ?
C42 C43 N42 107.0(2) . . ?
N42 C44 C47 109.2(2) . . ?
N42 C44 C45 108.5(2) . . ?
C47 C44 C45 109.4(2) . . ?
N42 C44 C46 109.6(2) . . ?
C47 C44 C46 112.0(2) . . ?
C45 C44 C46 108.1(2) . . ?
C51 N51 C52 108.10(18) . . ?
C51 N51 B2 134.54(18) . . ?
C52 N51 B2 117.36(18) . . ?
N51 C51 N52 107.94(18) . . ?
N51 C51 S5 124.15(16) . . ?
N52 C51 S5 127.90(16) . . ?
C51 N52 C53 108.30(17) . . ?
C51 N52 C54 133.62(18) . . ?
C53 N52 C54 117.96(17) . . ?
C53 C52 N51 108.7(2) . . ?
C52 C53 N52 106.94(19) . . ?
N52 C54 C57 107.03(18) . . ?
N52 C54 C56 113.92(17) . . ?
C57 C54 C56 109.87(18) . . ?
N52 C54 C55 107.55(17) . . ?
C57 C54 C55 110.44(19) . . ?
C56 C54 C55 108.00(18) . . ?
C61 N61 C62 108.34(18) . . ?
C61 N61 B2 133.41(18) . . ?
C62 N61 B2 118.23(18) . . ?
N61 C61 N62 107.40(17) . . ?
N61 C61 S6 125.85(16) . . ?
N62 C61 S6 126.63(16) . . ?
C63 C62 N61 108.8(2) . . ?
C61 N62 C63 108.08(19) . . ?
C61 N62 C64 128.37(18) . . ?
C63 N62 C64 123.50(18) . . ?
C62 C63 N62 107.4(2) . . ?
N62 C64 C66 108.82(19) . . ?
N62 C64 C65 109.69(18) . . ?
C66 C64 C65 112.0(2) . . ?
N62 C64 C67 108.81(18) . . ?
C66 C64 C67 108.95(19) . . ?
C65 C64 C67 108.5(2) . . ?
N71 C71 C72 177.7(4) . . ?
N81 C81 C82 179.1(4) . . ?
N91 C91 C92 179.3(4) . . ?

loop_
_geom_bond_atom_site_label_1
_geom_bond_atom_site_label_2
_geom_bond_distance
_geom_bond_site_symmetry_2
_geom_bond_publ_flag
In1 S2 2.5889(5) . ?
In1 S2 2.5889(5) 3_666 ?
In1 S3 2.6116(5) . ?
In1 S3 2.6116(5) 3_666 ?
In1 S1 2.6609(5) 3_666 ?
In1 S1 2.6609(5) . ?
In2 S5 2.5843(5) . ?
In2 S5 2.5843(5) 3_565 ?
In2 S4 2.6091(5) 3_565 ?
In2 S4 2.6091(5) . ?
In2 S6 2.6650(5) 3_565 ?
In2 S6 2.6650(5) . ?
B1 H1 1.119(15) . ?
B1 N31 1.546(3) . ?
B1 N21 1.552(3) . ?
B1 N11 1.552(3) . ?
B2 H2 1.093(16) . ?
B2 N61 1.547(3) . ?
B2 N51 1.551(3) . ?
B2 N41 1.556(3) . ?
S1 C11 1.724(2) . ?
S2 C21 1.727(2) . ?
S3 C31 1.727(2) . ?
S4 C41 1.725(2) . ?
S5 C51 1.726(2) . ?
S6 C61 1.724(2) . ?
C11 N11 1.351(3) . ?
C11 N12 1.380(3) . ?
N11 C12 1.386(3) . ?
N12 C13 1.390(3) . ?
N12 C14 1.499(3) . ?
C12 C13 1.338(3) . ?
C14 C17 1.523(3) . ?
C14 C16 1.528(3) . ?
C14 C15 1.530(3) . ?
C21 N21 1.349(3) . ?
C21 N22 1.365(3) . ?
N21 C22 1.377(3) . ?
N22 C23 1.389(3) . ?
N22 C24 1.509(3) . ?
C22 C23 1.346(3) . ?
C24 C27 1.523(3) . ?
C24 C25 1.527(3) . ?
C24 C26 1.535(3) . ?
N31 C31 1.351(3) . ?
N31 C32 1.383(3) . ?
C31 N32 1.366(3) . ?
C32 C33 1.345(4) . ?
N32 C33 1.392(3) . ?
N32 C34 1.504(3) . ?
C34 C35 1.524(4) . ?
C34 C37 1.525(3) . ?
C34 C36 1.528(3) . ?
C41 N41 1.351(3) . ?
C41 N42 1.367(3) . ?
N41 C42 1.383(3) . ?
N42 C43 1.391(3) . ?
N42 C44 1.503(3) . ?
C42 C43 1.349(3) . ?
C44 C47 1.524(4) . ?
C44 C45 1.528(3) . ?
C44 C46 1.531(4) . ?
N51 C51 1.356(3) . ?
N51 C52 1.381(3) . ?
C51 N52 1.362(3) . ?
N52 C53 1.395(3) . ?
N52 C54 1.512(3) . ?
C52 C53 1.349(3) . ?
C54 C57 1.526(3) . ?
C54 C56 1.528(3) . ?
C54 C55 1.534(3) . ?
N61 C61 1.356(3) . ?
N61 C62 1.379(3) . ?
C61 N62 1.376(3) . ?
C62 C63 1.342(3) . ?
N62 C63 1.390(3) . ?
N62 C64 1.506(3) . ?
C64 C66 1.521(3) . ?
C64 C65 1.524(3) . ?
C64 C67 1.530(3) . ?
C71 N71 1.171(5) . ?
C71 C72 1.475(6) . ?
C81 N81 1.157(4) . ?
C81 C82 1.453(4) . ?
C91 N91 1.157(4) . ?
C91 C92 1.450(5) . ?
